data_9004169
loop_
_publ_author_name
'Hawthorne, F. C.'

_publ_section_title
;
 The crystal structure of jarlite
;
_journal_name_full 'The Canadian Mineralogist'
_journal_page_first 553
_journal_page_last 560
_journal_volume 21
_journal_year 1983
_chemical_formula_sum 'Al6 F32 Mg Na1.99 O2 Sr6.01'
_chemical_name_mineral Jarlite
_space_group_IT_number 12
_symmetry_space_group_name_Hall '-C 2y'
_symmetry_space_group_name_H-M 'C 1 2/m 1'
_cell_angle_alpha 90
_cell_angle_beta 101.86
_cell_angle_gamma 90
_cell_length_a 15.942
_cell_length_b 10.821
_cell_length_c 7.241
_cell_formula_units_Z 2
_cell_volume 1222.468
_database_code_amcsd 0005194
_exptl_crystal_density_diffrn 3.799
_cod_original_formula_sum 'Sr6.01 Na1.99 Al6 Mg O2 F32'
_cod_database_code 9004169

loop_
_space_group_symop_operation_xyz
x,y,z
1/2+x,1/2+y,z
x,-y,z
1/2+x,1/2-y,z
-x,y,-z
1/2-x,1/2+y,-z
-x,-y,-z
1/2-x,1/2-y,-z

loop_
_atom_site_aniso_label
_atom_site_aniso_U_11
_atom_site_aniso_U_22
_atom_site_aniso_U_33
_atom_site_aniso_U_12
_atom_site_aniso_U_13
_atom_site_aniso_U_23
SrX1 0.00493 0.01364 0.00636 0.00000 -0.00448 0.00000
NaX1 0.00493 0.01364 0.00636 0.00000 -0.00448 0.00000
SrX2 0.00987 0.01246 0.00967 0.00000 0.00112 0.00000
NaX2 0.00987 0.01246 0.00967 0.00000 0.00112 0.00000
SrX3 0.00740 0.01542 0.00661 0.00086 -0.00168 0.00000
NaX3 0.00740 0.01542 0.00661 0.00086 -0.00168 0.00000
Al1 0.01233 0.01305 0.00356 0.00000 -0.00168 0.00000
Al2 0.00863 0.01186 0.00509 0.00086 -0.00168 0.00039
Na 0.00740 0.04568 0.00000 0.00000 -0.00280 0.00000
Mg 0.00987 0.01661 0.00305 0.00000 -0.00392 0.00000
O 0.02096 0.00653 -0.00127 0.00000 -0.00672 0.00000
F1 0.01480 0.02847 0.00763 0.00000 -0.01008 0.00000
F2 0.04686 0.03263 0.01297 0.00000 -0.01624 0.00000
F3 0.02343 0.01246 0.00916 0.00000 0.00056 -0.00039
F4 0.01850 0.01958 0.01654 -0.00342 0.00112 0.00777
F5 0.00987 0.02847 0.01145 -0.00855 0.00336 -0.00544
F6 0.00740 0.03025 0.01857 -0.00086 0.00056 -0.00039
F7 0.03206 0.03797 0.01501 0.00342 0.00000 0.01165
F8 0.02713 0.03797 0.01806 0.00257 -0.00224 -0.01437
F9 0.01356 0.02551 0.00890 0.00086 0.00056 0.00622

loop_
_atom_site_label
_atom_site_fract_x
_atom_site_fract_y
_atom_site_fract_z
_atom_site_occupancy
SrX1 0.00000 0.00000 0.00000 0.91000
NaX1 0.00000 0.00000 0.00000 0.09000
SrX2 0.26010 0.00000 0.12320 0.81000
NaX2 0.26010 0.00000 0.12320 0.19000
SrX3 0.35030 0.19640 0.69660 0.87000
NaX3 0.35030 0.19640 0.69660 0.13000
Al1 0.16400 0.00000 0.54120 1.00000
Al2 0.10730 0.24580 0.79820 1.00000
Na 0.00000 0.50000 0.00000 1.00000
Mg 0.00000 0.50000 0.50000 1.00000
O 0.42900 0.00000 0.70780 1.00000
F1 0.24350 0.00000 0.75620 1.00000
F2 0.09440 0.00000 0.31740 1.00000
F3 0.11610 0.37050 0.96880 1.00000
F4 0.22760 0.11680 0.45390 1.00000
F5 0.21810 0.25940 0.80610 1.00000
F6 0.00340 0.22800 0.21000 1.00000
F7 0.08810 0.36270 0.61210 1.00000
F8 0.09840 0.12160 0.61950 1.00000
F9 0.12740 0.13500 0.99180 1.00000

loop_
_cod_related_entry_id
_cod_related_entry_database
_cod_related_entry_code
1 AMCSD 0005194
